data_1528109
loop_
_publ_author_name
'Sysa, L.V.'
'Kal'ichak, Ya.M.'

_publ_section_title
;
 New ternary compounds of indium with calcium (europium) and copper
 (nickel)
;
_journal_name_full Kristallografiya
_journal_page_first 271
_journal_page_last 274
_journal_volume 38
_journal_year 1993
_chemical_formula_sum 'Ca Cu8.2 In2.8'
_space_group_IT_number 127
_symmetry_space_group_name_Hall '-P 4 2ab'
_symmetry_space_group_name_H-M 'P 4/m b m'
_cell_angle_alpha 90
_cell_angle_beta 90
_cell_angle_gamma 90
_cell_formula_units_Z 2
_cell_length_a 8.637
_cell_length_b 8.637
_cell_length_c 5.188
_cell_volume 387.013
_citation_journal_id_ASTM KRISAJ
_cod_data_source_file Sysa_KRISAJ_1993_233.cif
_cod_data_source_block Ca1Cu8.2In2.8
_cod_original_cell_volume 387.0132
_cod_original_formula_sum 'Ca1 Cu8.2 In2.8'
_cod_database_code 1528109

loop_
_symmetry_equiv_pos_as_xyz
x,y,z
-y,x,z
-x,-y,z
y,-x,z
x+1/2,-y+1/2,-z
y+1/2,x+1/2,-z
-x+1/2,y+1/2,-z
-y+1/2,-x+1/2,-z
-x,-y,-z
y,-x,-z
x,y,-z
-y,x,-z
-x-1/2,y-1/2,z
-y-1/2,-x-1/2,z
x-1/2,-y-1/2,z
y-1/2,x-1/2,z

loop_
_atom_site_label
_atom_site_type_symbol
_atom_site_fract_x
_atom_site_fract_y
_atom_site_fract_z
_atom_site_occupancy
_atom_site_U_iso_or_equiv
Ca1 Ca 0 0 0 1 0.0
Cu3 Cu 0.1232 0.6232 0 0.14 0.0
Cu2 Cu 0.325 0.825 0.242 1 0.0
In3 In 0.1232 0.6232 0 0.86 0.0
Cu1 Cu 0 0.5 0.5 1 0.0
Cu4 Cu 0.206 0.07 0.5 0.73 0.0
In4 In 0.206 0.07 0.5 0.27 0.0
